data_4504133
loop_
_publ_author_name
'Kodama, Koichi'
'Kobayashi, Yuka'
'Saigo, Kazuhiko'

_publ_section_title
;
 Role of the Relative Molecular Length of the Components in Ternary
 Inclusion Crystals in the Chiral Recognition and Assembly of
 Supramolecular Helical Architectures
;
_journal_issue 5
_journal_name_full 'Crystal Growth &amp; Design'
_journal_page_first 935
_journal_paper_doi 10.1021/cg060849c
_journal_volume 7
_journal_year 2007
_chemical_absolute_configuration rm
_chemical_formula_sum 'C29 H31 N O4'
_chemical_formula_weight 457.55
_space_group_IT_number 19
_symmetry_cell_setting orthorhombic
_symmetry_space_group_name_Hall 'P 2ac 2ab'
_symmetry_space_group_name_H-M 'P 21 21 21'
_atom_sites_solution_hydrogens geom
_atom_sites_solution_primary direct
_atom_sites_solution_secondary difmap
_audit_creation_method SHELXL-97
_cell_angle_alpha 90.00
_cell_angle_beta 90.00
_cell_angle_gamma 90.00
_cell_formula_units_Z 4
_cell_length_a 5.881(4)
_cell_length_b 13.609(8)
_cell_length_c 30.225(18)
_cell_measurement_reflns_used 3278
_cell_measurement_temperature 103(2)
_cell_measurement_theta_max 30.9975
_cell_measurement_theta_min 1.3476
_cell_volume 2419(3)
_computing_structure_refinement 'SHELXL-97 (Sheldrick, 1997)'
_computing_structure_solution 'SHELXS-97 (Sheldrick, 1990)'
_diffrn_ambient_temperature 103(2)
_diffrn_measured_fraction_theta_full 1.000
_diffrn_measured_fraction_theta_max 1.000
_diffrn_radiation_monochromator graphite
_diffrn_radiation_source 'fine-focus sealed tube'
_diffrn_radiation_type MoK\a
_diffrn_radiation_wavelength 0.71070
_diffrn_reflns_av_R_equivalents 0.1187
_diffrn_reflns_av_sigmaI/netI 0.1350
_diffrn_reflns_limit_h_max 6
_diffrn_reflns_limit_h_min -6
_diffrn_reflns_limit_k_max 13
_diffrn_reflns_limit_k_min -16
_diffrn_reflns_limit_l_max 35
_diffrn_reflns_limit_l_min -35
_diffrn_reflns_number 14559
_diffrn_reflns_theta_full 25.00
_diffrn_reflns_theta_max 25.00
_diffrn_reflns_theta_min 1.35
_exptl_absorpt_coefficient_mu 0.083
_exptl_absorpt_correction_T_max 0.9959
_exptl_absorpt_correction_T_min 0.9365
_exptl_absorpt_correction_type multi-scan
_exptl_crystal_colour colorless
_exptl_crystal_density_diffrn 1.256
_exptl_crystal_density_method 'not measured'
_exptl_crystal_description needle
_exptl_crystal_F_000 976
_exptl_crystal_size_max 0.80
_exptl_crystal_size_mid 0.10
_exptl_crystal_size_min 0.05
_refine_diff_density_max 0.638
_refine_diff_density_min -0.594
_refine_diff_density_rms 0.167
_refine_ls_abs_structure_details 'Flack H D (1983), Acta Cryst. A39, 876-881'
_refine_ls_abs_structure_Flack -2(4)
_refine_ls_extinction_method none
_refine_ls_goodness_of_fit_ref 1.032
_refine_ls_hydrogen_treatment constr
_refine_ls_matrix_type full
_refine_ls_number_parameters 307
_refine_ls_number_reflns 4216
_refine_ls_number_restraints 0
_refine_ls_restrained_S_all 1.032
_refine_ls_R_factor_all 0.1713
_refine_ls_R_factor_gt 0.1171
_refine_ls_shift/su_max 0.000
_refine_ls_shift/su_mean 0.000
_refine_ls_structure_factor_coef Fsqd
_refine_ls_weighting_details 'calc w=1/[\s^2^(Fo^2^)+(0.2000P)^2^+0.0000P] where P=(Fo^2^+2Fc^2^)/3'
_refine_ls_weighting_scheme calc
_refine_ls_wR_factor_gt 0.2812
_refine_ls_wR_factor_ref 0.3487
_reflns_number_gt 2272
_reflns_number_total 4216
_reflns_threshold_expression >2sigma(I)
_cod_data_source_file cg060849csi20061127_100443.cif
_cod_data_source_block (1S,2R)-1_2a_(R)-3a
_cod_depositor_comments
;
The following automatic conversions were performed:
'_atom_site_symetry_multiplicity' tag replaced with
'_atom_site_symmetry_multiplicity'.

Automatic conversion script
Id: cif_correct_tags 1440 2010-10-19 06:21:57Z saulius 

The following automatic conversions were performed:

'_exptl_absorpt_correction_type' value 'Multi-scan' changed to
'multi-scan' according to
/home/saulius/struct/CIF-dictionaries/cif_core.dic dictionary named
'cif_core.dic' version 2.4.1 from 2010-06-29.

Automatic conversion script
Id: cif_fix_values 1715 2011-07-08 13:25:40Z adriana 
;
_cod_original_cell_volume 2419(2)
_cod_original_sg_symbol_H-M P212121
_cod_database_code 4504133

loop_
_symmetry_equiv_pos_as_xyz
'x, y, z'
'-x+1/2, -y, z+1/2'
'x+1/2, -y+1/2, -z'
'-x, y+1/2, -z+1/2'

loop_
_atom_site_label
_atom_site_type_symbol
_atom_site_fract_x
_atom_site_fract_y
_atom_site_fract_z
_atom_site_U_iso_or_equiv
_atom_site_adp_type
_atom_site_occupancy
_atom_site_symmetry_multiplicity
_atom_site_calc_flag
_atom_site_refinement_flags
O1 O -0.5371(9) 0.1805(3) 0.37570(16) 0.0367(13) Uani 1 1 d .
O2 O 0.2623(10) 0.0801(4) 0.44423(17) 0.0378(14) Uani 1 1 d .
O3 O -0.2942(9) 0.3150(4) 0.41984(17) 0.0352(13) Uani 1 1 d .
O4 O 0.0498(10) 0.3143(4) 0.44970(19) 0.0422(14) Uani 1 1 d .
N5 N -0.0644(11) 0.1559(4) 0.5025(2) 0.0340(16) Uani 1 1 d .
H27 H -0.1026 0.2155 0.4834 0.051 Uiso 1 1 calc R
H28 H 0.1027 0.1587 0.5114 0.051 Uiso 1 1 calc R
H29 H -0.1637 0.1563 0.5301 0.051 Uiso 1 1 calc R
C6 C -0.1077(14) 0.0639(5) 0.4767(2) 0.0302(17) Uani 1 1 d .
H1 H -0.2727 0.0619 0.4688 0.036 Uiso 1 1 calc R
C7 C -0.0153(15) 0.4206(5) 0.3878(2) 0.0347(19) Uani 1 1 d .
C8 C -0.0957(14) 0.5252(5) 0.3257(3) 0.0362(19) Uani 1 1 d .
H2 H -0.1984 0.5458 0.3032 0.043 Uiso 1 1 calc R
C9 C -0.5262(16) 0.2606(5) 0.3036(3) 0.039(2) Uani 1 1 d .
C10 C 0.2646(13) 0.5375(5) 0.3614(3) 0.0318(17) Uani 1 1 d .
H3 H 0.4091 0.5682 0.3640 0.038 Uiso 1 1 calc R
C11 C -0.0202(14) -0.0227(5) 0.4057(2) 0.0327(18) Uani 1 1 d .
C12 C -0.1610(14) 0.4512(5) 0.3554(2) 0.0361(19) Uani 1 1 d .
H4 H -0.3074 0.4222 0.3531 0.043 Uiso 1 1 calc R
C13 C -0.1740(14) -0.1841(5) 0.5314(3) 0.0363(19) Uani 1 1 d .
H5 H -0.2857 -0.2345 0.5325 0.044 Uiso 1 1 calc R
C14 C -0.2266(15) -0.0310(5) 0.3842(3) 0.0379(19) Uani 1 1 d .
H6 H -0.3357 0.0201 0.3871 0.045 Uiso 1 1 calc R
C15 C -0.2986(15) 0.3642(6) 0.2389(3) 0.040(2) Uani 1 1 d .
H7 H -0.2197 0.3969 0.2158 0.048 Uiso 1 1 calc R
C16 C -0.6660(14) 0.2027(5) 0.3370(3) 0.037(2) Uani 1 1 d .
H8 H -0.8000 0.2434 0.3459 0.044 Uiso 1 1 calc R
C17 C -0.2166(14) -0.1002(5) 0.5066(2) 0.0295(17) Uani 1 1 d .
H9 H -0.3574 -0.0931 0.4915 0.035 Uiso 1 1 calc R
C18 C -0.4984(17) 0.3975(5) 0.2537(3) 0.041(2) Uani 1 1 d .
H10 H -0.5565 0.4575 0.2422 0.050 Uiso 1 1 calc R
C19 C -0.7524(16) 0.1069(5) 0.3172(3) 0.041(2) Uani 1 1 d .
H11 H -0.8431 0.0716 0.3393 0.062 Uiso 1 1 calc R
H12 H -0.6228 0.0661 0.3083 0.062 Uiso 1 1 calc R
H13 H -0.8468 0.1212 0.2913 0.062 Uiso 1 1 calc R
C20 C -0.6229(16) 0.3470(6) 0.2851(3) 0.042(2) Uani 1 1 d .
H14 H -0.7688 0.3694 0.2941 0.050 Uiso 1 1 calc R
C21 C -0.3234(14) 0.2289(5) 0.2901(3) 0.037(2) Uani 1 1 d .
H15 H -0.2592 0.1709 0.3024 0.044 Uiso 1 1 calc R
C22 C 0.0249(14) -0.1960(5) 0.5542(3) 0.0363(19) Uani 1 1 d .
H16 H 0.0499 -0.2533 0.5715 0.044 Uiso 1 1 calc R
C23 C 0.0298(15) 0.0670(5) 0.4341(2) 0.0337(19) Uani 1 1 d .
H17 H -0.0209 0.1261 0.4171 0.040 Uiso 1 1 calc R
C24 C -0.0895(16) 0.3440(5) 0.4214(3) 0.036(2) Uani 1 1 d .
C25 C 0.1389(15) -0.0986(5) 0.4029(2) 0.0361(19) Uani 1 1 d .
H18 H 0.2808 -0.0944 0.4178 0.043 Uiso 1 1 calc R
C26 C -0.1202(15) -0.1882(5) 0.3559(3) 0.038(2) Uani 1 1 d .
H19 H -0.1550 -0.2449 0.3388 0.046 Uiso 1 1 calc R
C27 C -0.2768(15) -0.1117(5) 0.3589(3) 0.0380(19) Uani 1 1 d .
H20 H -0.4174 -0.1154 0.3435 0.046 Uiso 1 1 calc R
C28 C 0.1141(14) 0.5678(5) 0.3287(3) 0.038(2) Uani 1 1 d .
H21 H 0.1569 0.6180 0.3085 0.045 Uiso 1 1 calc R
C29 C 0.2043(14) 0.4626(5) 0.3902(2) 0.0322(18) Uani 1 1 d .
H22 H 0.3103 0.4395 0.4115 0.039 Uiso 1 1 calc R
C30 C 0.1906(14) -0.1229(5) 0.5519(3) 0.0348(19) Uani 1 1 d .
H23 H 0.3306 -0.1299 0.5672 0.042 Uiso 1 1 calc R
C31 C -0.0530(14) -0.0266(5) 0.5038(3) 0.0350(19) Uani 1 1 d .
C32 C -0.2095(15) 0.2800(6) 0.2586(3) 0.041(2) Uani 1 1 d .
H24 H -0.0636 0.2576 0.2497 0.049 Uiso 1 1 calc R
C33 C 0.0828(15) -0.1816(6) 0.3773(3) 0.044(2) Uani 1 1 d .
H25 H 0.1887 -0.2340 0.3750 0.052 Uiso 1 1 calc R
C34 C 0.1468(13) -0.0381(5) 0.5261(2) 0.0316(18) Uani 1 1 d .
H26 H 0.2590 0.0120 0.5244 0.038 Uiso 1 1 calc R

loop_
_atom_site_aniso_label
_atom_site_aniso_U_11
_atom_site_aniso_U_22
_atom_site_aniso_U_33
_atom_site_aniso_U_23
_atom_site_aniso_U_13
_atom_site_aniso_U_12
O1 0.051(3) 0.017(2) 0.042(3) 0.006(2) -0.001(3) -0.006(3)
O2 0.041(3) 0.024(3) 0.048(3) 0.001(2) 0.000(3) -0.002(3)
O3 0.038(3) 0.024(3) 0.043(3) -0.001(2) -0.001(3) -0.001(3)
O4 0.052(3) 0.018(3) 0.057(3) 0.006(3) -0.007(3) 0.000(3)
N5 0.043(4) 0.013(3) 0.046(4) 0.006(3) -0.001(3) -0.002(3)
C6 0.047(5) 0.017(3) 0.027(4) -0.003(3) 0.007(3) -0.002(4)
C7 0.051(5) 0.014(3) 0.040(4) -0.007(3) 0.018(4) 0.001(4)
C8 0.054(5) 0.017(3) 0.038(4) 0.001(3) -0.010(4) 0.004(4)
C9 0.059(6) 0.013(3) 0.044(4) -0.003(3) -0.005(4) -0.006(4)
C10 0.036(4) 0.014(3) 0.045(4) -0.003(3) 0.012(4) -0.005(3)
C11 0.043(5) 0.019(4) 0.036(4) 0.005(3) 0.002(4) -0.004(4)
C12 0.055(5) 0.018(4) 0.035(4) 0.002(3) 0.000(4) 0.001(4)
C13 0.043(5) 0.018(4) 0.049(5) 0.002(4) 0.002(4) -0.007(4)
C14 0.049(5) 0.021(4) 0.044(4) 0.001(3) 0.004(4) 0.017(4)
C15 0.053(5) 0.026(4) 0.040(4) -0.002(4) 0.005(4) -0.004(4)
C16 0.049(5) 0.015(3) 0.046(5) 0.004(3) -0.008(4) -0.011(4)
C17 0.036(4) 0.014(3) 0.039(4) -0.001(3) -0.005(4) 0.001(3)
C18 0.062(6) 0.015(3) 0.048(4) 0.001(4) 0.007(5) -0.007(4)
C19 0.060(6) 0.018(4) 0.046(5) 0.005(3) 0.009(4) -0.004(4)
C20 0.064(6) 0.024(4) 0.038(4) 0.002(4) 0.003(4) -0.002(4)
C21 0.036(5) 0.019(4) 0.056(5) -0.003(4) -0.002(4) -0.001(4)
C22 0.051(5) 0.012(3) 0.046(4) 0.004(3) 0.010(4) -0.002(4)
C23 0.053(5) 0.016(3) 0.032(4) 0.000(3) 0.008(4) 0.005(4)
C24 0.060(6) 0.016(3) 0.034(4) -0.003(3) -0.010(4) 0.008(4)
C25 0.051(5) 0.021(4) 0.035(4) -0.004(3) -0.012(4) 0.008(4)
C26 0.055(5) 0.020(4) 0.040(4) 0.006(4) 0.011(4) -0.006(4)
C27 0.049(5) 0.020(4) 0.045(4) 0.005(3) 0.001(4) -0.001(4)
C28 0.062(6) 0.014(3) 0.037(4) 0.002(3) 0.015(4) 0.007(4)
C29 0.045(5) 0.010(3) 0.042(4) -0.002(3) 0.001(4) 0.005(3)
C30 0.040(5) 0.021(4) 0.043(4) 0.001(3) 0.001(4) -0.003(3)
C31 0.050(5) 0.014(3) 0.041(4) -0.003(3) 0.003(4) 0.001(3)
C32 0.049(5) 0.031(4) 0.042(5) -0.010(4) 0.001(4) -0.009(4)
C33 0.060(6) 0.023(4) 0.048(5) -0.004(4) 0.005(5) 0.005(4)
C34 0.037(4) 0.018(4) 0.040(4) -0.002(3) 0.008(4) -0.002(3)

loop_
_atom_type_symbol
_atom_type_description
_atom_type_scat_dispersion_real
_atom_type_scat_dispersion_imag
_atom_type_scat_source
C C 0.0033 0.0016 'International Tables Vol C Tables 4.2.6.8 and 6.1.1.4'
H H 0.0000 0.0000 'International Tables Vol C Tables 4.2.6.8 and 6.1.1.4'
N N 0.0061 0.0033 'International Tables Vol C Tables 4.2.6.8 and 6.1.1.4'
O O 0.0106 0.0060 'International Tables Vol C Tables 4.2.6.8 and 6.1.1.4'

loop_
_geom_angle_atom_site_label_1
_geom_angle_atom_site_label_2
_geom_angle_atom_site_label_3
_geom_angle
C6 N5 H27 109.5
C6 N5 H28 109.5
H27 N5 H28 109.5
C6 N5 H29 109.5
H27 N5 H29 109.5
H28 N5 H29 109.5
N5 C6 C31 111.4(6)
N5 C6 C23 109.0(6)
C31 C6 C23 111.5(6)
N5 C6 H1 108.3
C31 C6 H1 108.3
C23 C6 H1 108.3
C12 C7 C29 119.2(7)
C12 C7 C24 120.5(8)
C29 C7 C24 120.3(8)
C28 C8 C12 120.6(8)
C28 C8 H2 119.7
C12 C8 H2 119.7
C21 C9 C20 120.4(8)
C21 C9 C16 121.3(7)
C20 C9 C16 118.2(8)
C29 C10 C28 120.1(7)
C29 C10 H3 119.9
C28 C10 H3 119.9
C14 C11 C25 120.0(7)
C14 C11 C23 120.0(7)
C25 C11 C23 119.9(7)
C7 C12 C8 120.4(8)
C7 C12 H4 119.8
C8 C12 H4 119.8
C22 C13 C17 121.6(7)
C22 C13 H5 119.2
C17 C13 H5 119.2
C27 C14 C11 121.1(7)
C27 C14 H6 119.5
C11 C14 H6 119.5
C18 C15 C32 117.8(8)
C18 C15 H7 121.1
C32 C15 H7 121.1
O1 C16 C9 111.5(6)
O1 C16 C19 108.6(6)
C9 C16 C19 111.2(7)
O1 C16 H8 108.5
C9 C16 H8 108.5
C19 C16 H8 108.5
C13 C17 C31 120.0(7)
C13 C17 H9 120.0
C31 C17 H9 120.0
C15 C18 C20 121.8(8)
C15 C18 H10 119.1
C20 C18 H10 119.1
C16 C19 H11 109.5
C16 C19 H12 109.5
H11 C19 H12 109.5
C16 C19 H13 109.5
H11 C19 H13 109.5
H12 C19 H13 109.5
C18 C20 C9 118.0(9)
C18 C20 H14 121.0
C9 C20 H14 121.0
C9 C21 C32 119.4(8)
C9 C21 H15 120.3
C32 C21 H15 120.3
C13 C22 C30 119.2(7)
C13 C22 H16 120.4
C30 C22 H16 120.4
O2 C23 C6 109.6(6)
O2 C23 C11 114.2(6)
C6 C23 C11 110.7(6)
O2 C23 H17 107.3
C6 C23 H17 107.3
C11 C23 H17 107.3
O4 C24 O3 123.1(7)
O4 C24 C7 119.4(8)
O3 C24 C7 117.5(7)
C11 C25 C33 118.0(8)
C11 C25 H18 121.0
C33 C25 H18 121.0
C33 C26 C27 119.9(7)
C33 C26 H19 120.1
C27 C26 H19 120.1
C14 C27 C26 119.6(8)
C14 C27 H20 120.2
C26 C27 H20 120.2
C8 C28 C10 119.8(7)
C8 C28 H21 120.1
C10 C28 H21 120.1
C10 C29 C7 119.8(7)
C10 C29 H22 120.1
C7 C29 H22 120.1
C22 C30 C34 118.9(8)
C22 C30 H23 120.6
C34 C30 H23 120.6
C34 C31 C17 118.9(7)
C34 C31 C6 122.9(7)
C17 C31 C6 118.1(7)
C21 C32 C15 122.4(8)
C21 C32 H24 118.8
C15 C32 H24 118.8
C26 C33 C25 121.4(8)
C26 C33 H25 119.3
C25 C33 H25 119.3
C31 C34 C30 121.5(7)
C31 C34 H26 119.3
C30 C34 H26 119.3

loop_
_geom_bond_atom_site_label_1
_geom_bond_atom_site_label_2
_geom_bond_distance
O1 C16 1.426(9)
O2 C23 1.412(10)
O3 C24 1.268(10)
O4 C24 1.252(9)
N5 C6 1.496(9)
N5 H27 1.0200
N5 H28 1.0200
N5 H29 1.0200
C6 C31 1.513(10)
C6 C23 1.521(10)
C6 H1 1.0000
C7 C12 1.365(11)
C7 C29 1.414(12)
C7 C24 1.520(11)
C8 C28 1.366(11)
C8 C12 1.404(10)
C8 H2 0.9500
C9 C21 1.332(11)
C9 C20 1.421(11)
C9 C16 1.522(11)
C10 C29 1.388(10)
C10 C28 1.389(11)
C10 H3 0.9500
C11 C14 1.381(11)
C11 C25 1.397(11)
C11 C23 1.521(10)
C12 H4 0.9500
C13 C22 1.369(11)
C13 C17 1.388(10)
C13 H5 0.9500
C14 C27 1.371(10)
C14 H6 0.9500
C15 C18 1.336(12)
C15 C32 1.394(11)
C15 H7 0.9500
C16 C19 1.523(10)
C16 H8 1.0000
C17 C31 1.392(10)
C17 H9 0.9500
C18 C20 1.383(12)
C18 H10 0.9500
C19 H11 0.9800
C19 H12 0.9800
C19 H13 0.9800
C20 H14 0.9500
C21 C32 1.356(11)
C21 H15 0.9500
C22 C30 1.394(11)
C22 H16 0.9500
C23 H17 1.0000
C25 C33 1.407(10)
C25 H18 0.9500
C26 C33 1.362(12)
C26 C27 1.393(11)
C26 H19 0.9500
C27 H20 0.9500
C28 H21 0.9500
C29 H22 0.9500
C30 C34 1.415(10)
C30 H23 0.9500
C31 C34 1.364(11)
C32 H24 0.9500
C33 H25 0.9500
C34 H26 0.9500

loop_
_geom_torsion_atom_site_label_1
_geom_torsion_atom_site_label_2
_geom_torsion_atom_site_label_3
_geom_torsion_atom_site_label_4
_geom_torsion
C29 C7 C12 C8 -1.6(10)
C24 C7 C12 C8 177.1(7)
C28 C8 C12 C7 -0.2(11)
C25 C11 C14 C27 -1.9(12)
C23 C11 C14 C27 -179.1(7)
C21 C9 C16 O1 52.5(10)
C20 C9 C16 O1 -131.0(7)
C21 C9 C16 C19 -68.8(10)
C20 C9 C16 C19 107.7(8)
C22 C13 C17 C31 1.3(11)
C32 C15 C18 C20 -4.7(12)
C15 C18 C20 C9 3.7(12)
C21 C9 C20 C18 -1.4(11)
C16 C9 C20 C18 -177.9(7)
C20 C9 C21 C32 0.3(12)
C16 C9 C21 C32 176.7(7)
C17 C13 C22 C30 -1.3(12)
N5 C6 C23 O2 56.4(7)
C31 C6 C23 O2 -67.0(7)
N5 C6 C23 C11 -176.7(6)
C31 C6 C23 C11 59.9(8)
C14 C11 C23 O2 -163.6(7)
C25 C11 C23 O2 19.2(9)
C14 C11 C23 C6 72.1(9)
C25 C11 C23 C6 -105.1(8)
C12 C7 C24 O4 177.2(7)
C29 C7 C24 O4 -4.1(10)
C12 C7 C24 O3 -4.4(10)
C29 C7 C24 O3 174.3(6)
C14 C11 C25 C33 0.8(11)
C23 C11 C25 C33 178.1(7)
C11 C14 C27 C26 2.1(12)
C33 C26 C27 C14 -1.2(11)
C12 C8 C28 C10 0.2(11)
C29 C10 C28 C8 1.6(11)
C28 C10 C29 C7 -3.4(10)
C12 C7 C29 C10 3.4(10)
C24 C7 C29 C10 -175.3(6)
C13 C22 C30 C34 0.6(11)
C13 C17 C31 C34 -0.7(11)
C13 C17 C31 C6 -179.4(7)
N5 C6 C31 C34 -49.6(10)
C23 C6 C31 C34 72.5(9)
N5 C6 C31 C17 129.1(7)
C23 C6 C31 C17 -108.9(8)
C9 C21 C32 C15 -1.3(12)
C18 C15 C32 C21 3.5(12)
C27 C26 C33 C25 0.2(12)
C11 C25 C33 C26 0.0(12)
C17 C31 C34 C30 0.1(11)
C6 C31 C34 C30 178.7(7)
C22 C30 C34 C31 0.0(11)
